data_2231520
loop_
_publ_author_name
'Yan, Qiao'
'Qi, Xiuxiang'

_publ_section_title
;
 1-(4-Bromophenyl)-2-methyl-1<i>H</i>-indole-3-carbonitrile
;
_journal_coeditor_code HB6373
_journal_issue 9
_journal_name_full 'Acta Crystallographica Section E'
_journal_page_first o2509
_journal_paper_doi 10.1107/S1600536811034246
_journal_volume 67
_journal_year 2011
_chemical_formula_iupac 'C16 H11 Br N2'
_chemical_formula_moiety 'C16 H11 Br N2'
_chemical_formula_sum 'C16 H11 Br N2'
_chemical_formula_weight 311.18
_chemical_name_systematic
;
1-(4-Bromophenyl)-2-methyl-1<i>H</i>-indole-3-carbonitrile
;
_space_group_IT_number 14
_symmetry_cell_setting monoclinic
_symmetry_space_group_name_Hall '-P 2yn'
_symmetry_space_group_name_H-M 'P 1 21/n 1'
_atom_sites_solution_hydrogens geom
_atom_sites_solution_primary direct
_atom_sites_solution_secondary difmap
_cell_angle_alpha 90.00
_cell_angle_beta 94.415(15)
_cell_angle_gamma 90.00
_cell_formula_units_Z 4
_cell_length_a 9.170(7)
_cell_length_b 8.849(6)
_cell_length_c 16.337(12)
_cell_measurement_reflns_used 4781
_cell_measurement_temperature 113(2)
_cell_measurement_theta_max 27.9
_cell_measurement_theta_min 2.2
_cell_volume 1321.7(17)
_computing_cell_refinement 'CrystalClear-SM Expert (Rigaku, 2009)'
_computing_data_collection 'CrystalClear-SM Expert (Rigaku, 2009)'
_computing_data_reduction 'CrystalClear-SM Expert (Rigaku, 2009)'
_computing_molecular_graphics 'CrystalStructure  (Rigaku, 2009)'
_computing_publication_material 'CrystalStructure (Rigaku, 2009)'
_computing_structure_refinement 'SHELXL97 (Sheldrick, 2008)'
_computing_structure_solution 'SHELXS97 (Sheldrick, 2008)'
_diffrn_ambient_temperature 113(2)
_diffrn_detector_area_resol_mean 14.22
_diffrn_measured_fraction_theta_full 0.992
_diffrn_measured_fraction_theta_max 0.992
_diffrn_measurement_device_type 'Rigaku Saturn724 CCD'
_diffrn_measurement_method '\w and \f scans'
_diffrn_radiation_monochromator multilayer
_diffrn_radiation_source 'rotating anode'
_diffrn_radiation_type MoK\a
_diffrn_radiation_wavelength 0.71073
_diffrn_reflns_av_R_equivalents 0.0522
_diffrn_reflns_av_sigmaI/netI 0.0632
_diffrn_reflns_limit_h_max 11
_diffrn_reflns_limit_h_min -12
_diffrn_reflns_limit_k_max 11
_diffrn_reflns_limit_k_min -11
_diffrn_reflns_limit_l_max 21
_diffrn_reflns_limit_l_min -21
_diffrn_reflns_number 12992
_diffrn_reflns_theta_full 27.91
_diffrn_reflns_theta_max 27.91
_diffrn_reflns_theta_min 2.47
_diffrn_standards_decay_% 0
_diffrn_standards_interval_count 0
_diffrn_standards_interval_time 0
_diffrn_standards_number 0
_exptl_absorpt_coefficient_mu 3.096
_exptl_absorpt_correction_T_max 0.671
_exptl_absorpt_correction_T_min 0.576
_exptl_absorpt_correction_type multi-scan
_exptl_absorpt_process_details '(CrystalClear;  Rigaku, 2009)'
_exptl_crystal_colour Colorless
_exptl_crystal_density_diffrn 1.564
_exptl_crystal_density_method 'not measured'
_exptl_crystal_description Prism
_exptl_crystal_F_000 624
_exptl_crystal_size_max 0.20
_exptl_crystal_size_mid 0.18
_exptl_crystal_size_min 0.14
_refine_diff_density_max 0.895
_refine_diff_density_min -0.725
_refine_ls_extinction_method none
_refine_ls_goodness_of_fit_ref 1.003
_refine_ls_hydrogen_treatment constr
_refine_ls_matrix_type full
_refine_ls_number_parameters 173
_refine_ls_number_reflns 3147
_refine_ls_number_restraints 0
_refine_ls_restrained_S_all 1.003
_refine_ls_R_factor_all 0.0580
_refine_ls_R_factor_gt 0.0422
_refine_ls_shift/su_max 0.000
_refine_ls_shift/su_mean 0.000
_refine_ls_structure_factor_coef Fsqd
_refine_ls_weighting_details 'calc w=1/[\s^2^(Fo^2^)+(0.0495P)^2^] where P=(Fo^2^+2Fc^2^)/3'
_refine_ls_weighting_scheme calc
_refine_ls_wR_factor_gt 0.0999
_refine_ls_wR_factor_ref 0.1062
_reflns_number_gt 2309
_reflns_number_total 3147
_reflns_threshold_expression I>2\s(I)
_cod_data_source_file hb6373.cif
_cod_data_source_block I
_cod_original_cell_volume 1321.7(16)
_cod_original_sg_symbol_Hall '-P 2yn '
_cod_original_sg_symbol_H-M 'P 21/n'
_cod_database_code 2231520
_cod_database_fobs_code 2231520

loop_
_symmetry_equiv_pos_as_xyz
'x, y, z'
'-x+1/2, y+1/2, -z+1/2'
'-x, -y, -z'
'x-1/2, -y-1/2, z-1/2'

loop_
_atom_site_type_symbol
_atom_site_label
_atom_site_fract_x
_atom_site_fract_y
_atom_site_fract_z
_atom_site_U_iso_or_equiv
_atom_site_adp_type
_atom_site_calc_flag
_atom_site_refinement_flags
_atom_site_occupancy
_atom_site_symmetry_multiplicity
Br Br1 1.31610(4) 0.01069(4) 0.08227(2) 0.03260(14) Uani d . 1 1
N N1 0.8376(3) 0.4726(3) 0.12974(16) 0.0204(6) Uani d . 1 1
N N2 0.3390(3) 0.6165(3) 0.11113(18) 0.0341(7) Uani d . 1 1
C C1 1.1681(3) 0.1574(3) 0.0968(2) 0.0229(7) Uani d . 1 1
C C2 1.1611(4) 0.2252(3) 0.1735(2) 0.0248(7) Uani d . 1 1
H H2 1.2302 0.2002 0.2178 0.030 Uiso calc R 1 1
C C3 1.0509(4) 0.3301(3) 0.18380(19) 0.0243(7) Uani d . 1 1
H H3 1.0444 0.3783 0.2354 0.029 Uiso calc R 1 1
C C4 0.9508(3) 0.3642(3) 0.11868(19) 0.0205(6) Uani d . 1 1
C C5 0.9610(3) 0.2969(3) 0.04233(19) 0.0215(7) Uani d . 1 1
H H5 0.8934 0.3230 -0.0024 0.026 Uiso calc R 1 1
C C6 1.0702(3) 0.1913(3) 0.0317(2) 0.0236(7) Uani d . 1 1
H H6 1.0770 0.1434 -0.0199 0.028 Uiso calc R 1 1
C C7 0.8620(3) 0.6253(3) 0.15065(18) 0.0198(6) Uani d . 1 1
C C8 0.9938(3) 0.6992(3) 0.17217(18) 0.0225(7) Uani d . 1 1
H H8 1.0846 0.6470 0.1749 0.027 Uiso calc R 1 1
C C9 0.9861(4) 0.8520(3) 0.18934(19) 0.0250(7) Uani d . 1 1
H H9 1.0732 0.9057 0.2058 0.030 Uiso calc R 1 1
C C10 0.8526(4) 0.9285(4) 0.18296(19) 0.0264(7) Uani d . 1 1
H H10 0.8513 1.0340 0.1938 0.032 Uiso calc R 1 1
C C11 0.7227(4) 0.8555(3) 0.16141(18) 0.0236(7) Uani d . 1 1
H H11 0.6327 0.9093 0.1574 0.028 Uiso calc R 1 1
C C12 0.7265(3) 0.6991(3) 0.14552(18) 0.0206(7) Uani d . 1 1
C C13 0.6191(3) 0.5860(3) 0.12233(18) 0.0219(7) Uani d . 1 1
C C14 0.6892(3) 0.4497(3) 0.11365(19) 0.0218(7) Uani d . 1 1
C C15 0.6229(4) 0.2960(3) 0.0985(2) 0.0283(8) Uani d . 1 1
H H15A 0.6327 0.2370 0.1494 0.042 Uiso calc R 1 1
H H15B 0.6736 0.2440 0.0560 0.042 Uiso calc R 1 1
H H15C 0.5190 0.3068 0.0803 0.042 Uiso calc R 1 1
C C16 0.4642(4) 0.6019(3) 0.11543(19) 0.0245(7) Uani d . 1 1

loop_
_atom_site_aniso_label
_atom_site_aniso_U_11
_atom_site_aniso_U_22
_atom_site_aniso_U_33
_atom_site_aniso_U_12
_atom_site_aniso_U_13
_atom_site_aniso_U_23
Br1 0.02374(19) 0.0305(2) 0.0430(2) 0.01071(15) -0.00149(15) -0.00554(15)
N1 0.0142(12) 0.0235(14) 0.0236(14) 0.0045(10) 0.0013(11) -0.0011(10)
N2 0.0214(16) 0.0380(17) 0.0430(18) 0.0044(13) 0.0025(14) -0.0032(13)
C1 0.0152(15) 0.0197(15) 0.0338(18) 0.0052(13) 0.0009(13) -0.0005(13)
C2 0.0201(16) 0.0257(17) 0.0273(17) 0.0019(14) -0.0059(14) 0.0001(13)
C3 0.0238(17) 0.0261(16) 0.0229(17) 0.0023(14) 0.0007(14) -0.0023(12)
C4 0.0144(15) 0.0214(16) 0.0260(16) 0.0040(12) 0.0029(13) 0.0004(12)
C5 0.0185(16) 0.0249(16) 0.0211(16) 0.0032(13) 0.0018(13) -0.0012(12)
C6 0.0219(17) 0.0252(16) 0.0238(17) 0.0020(13) 0.0017(14) -0.0027(12)
C7 0.0184(16) 0.0219(16) 0.0194(15) 0.0016(13) 0.0031(13) -0.0001(12)
C8 0.0164(16) 0.0262(17) 0.0249(17) 0.0029(13) 0.0021(13) 0.0000(12)
C9 0.0222(18) 0.0271(17) 0.0254(17) -0.0042(14) 0.0004(14) 0.0013(13)
C10 0.0339(19) 0.0220(16) 0.0236(17) 0.0031(15) 0.0045(15) -0.0014(12)
C11 0.0215(17) 0.0245(17) 0.0254(17) 0.0059(13) 0.0059(14) 0.0000(12)
C12 0.0190(16) 0.0221(16) 0.0211(16) 0.0035(13) 0.0039(13) 0.0011(12)
C13 0.0165(15) 0.0259(16) 0.0237(16) 0.0034(13) 0.0044(13) 0.0022(12)
C14 0.0180(16) 0.0261(16) 0.0216(16) -0.0003(13) 0.0024(13) -0.0003(12)
C15 0.0212(17) 0.0278(18) 0.036(2) 0.0005(14) 0.0003(15) -0.0058(14)
C16 0.0201(17) 0.0251(17) 0.0283(17) 0.0010(14) 0.0019(14) -0.0014(13)

loop_
_atom_type_symbol
_atom_type_description
_atom_type_scat_dispersion_real
_atom_type_scat_dispersion_imag
_atom_type_scat_source
C C 0.0033 0.0016 'International Tables Vol C Tables 4.2.6.8 and 6.1.1.4'
H H 0.0000 0.0000 'International Tables Vol C Tables 4.2.6.8 and 6.1.1.4'
N N 0.0061 0.0033 'International Tables Vol C Tables 4.2.6.8 and 6.1.1.4'
Br Br -0.2901 2.4595 'International Tables Vol C Tables 4.2.6.8 and 6.1.1.4'

loop_
_geom_angle_atom_site_label_1
_geom_angle_atom_site_label_2
_geom_angle_atom_site_label_3
_geom_angle
C14 N1 C7 108.8(2)
C14 N1 C4 126.1(3)
C7 N1 C4 124.7(3)
C6 C1 C2 122.1(3)
C6 C1 Br1 118.8(2)
C2 C1 Br1 119.1(2)
C3 C2 C1 118.6(3)
C3 C2 H2 120.7
C1 C2 H2 120.7
C4 C3 C2 119.8(3)
C4 C3 H3 120.1
C2 C3 H3 120.1
C3 C4 C5 120.6(3)
C3 C4 N1 119.5(3)
C5 C4 N1 119.9(3)
C6 C5 C4 119.9(3)
C6 C5 H5 120.0
C4 C5 H5 120.0
C1 C6 C5 119.0(3)
C1 C6 H6 120.5
C5 C6 H6 120.5
C8 C7 C12 123.0(3)
C8 C7 N1 129.0(3)
C12 C7 N1 108.0(3)
C9 C8 C7 116.9(3)
C9 C8 H8 121.6
C7 C8 H8 121.6
C8 C9 C10 121.1(3)
C8 C9 H9 119.4
C10 C9 H9 119.4
C11 C10 C9 121.9(3)
C11 C10 H10 119.1
C9 C10 H10 119.1
C10 C11 C12 118.3(3)
C10 C11 H11 120.8
C12 C11 H11 120.8
C7 C12 C11 118.7(3)
C7 C12 C13 106.2(3)
C11 C12 C13 135.1(3)
C14 C13 C16 123.2(3)
C14 C13 C12 108.8(3)
C16 C13 C12 127.8(3)
C13 C14 N1 108.2(3)
C13 C14 C15 128.5(3)
N1 C14 C15 123.0(3)
C14 C15 H15A 109.5
C14 C15 H15B 109.5
H15A C15 H15B 109.5
C14 C15 H15C 109.5
H15A C15 H15C 109.5
H15B C15 H15C 109.5
N2 C16 C13 178.7(4)

loop_
_geom_bond_atom_site_label_1
_geom_bond_atom_site_label_2
_geom_bond_distance
Br1 C1 1.906(3)
N1 C14 1.381(4)
N1 C7 1.408(4)
N1 C4 1.435(4)
N2 C16 1.152(4)
C1 C6 1.371(4)
C1 C2 1.396(4)
C2 C3 1.393(4)
C2 H2 0.9500
C3 C4 1.384(4)
C3 H3 0.9500
C4 C5 1.392(4)
C5 C6 1.391(4)
C5 H5 0.9500
C6 H6 0.9500
C7 C8 1.395(4)
C7 C12 1.401(4)
C8 C9 1.384(4)
C8 H8 0.9500
C9 C10 1.396(4)
C9 H9 0.9500
C10 C11 1.377(4)
C10 H10 0.9500
C11 C12 1.410(4)
C11 H11 0.9500
C12 C13 1.434(4)
C13 C14 1.379(4)
C13 C16 1.423(4)
C14 C15 1.503(4)
C15 H15A 0.9800
C15 H15B 0.9800
C15 H15C 0.9800

loop_
_geom_torsion_atom_site_label_1
_geom_torsion_atom_site_label_2
_geom_torsion_atom_site_label_3
_geom_torsion_atom_site_label_4
_geom_torsion
C6 C1 C2 C3 0.1(5)
Br1 C1 C2 C3 -178.9(2)
C1 C2 C3 C4 0.4(5)
C2 C3 C4 C5 -1.4(5)
C2 C3 C4 N1 -179.9(3)
C14 N1 C4 C3 -125.7(3)
C7 N1 C4 C3 61.5(4)
C14 N1 C4 C5 55.8(4)
C7 N1 C4 C5 -117.1(3)
C3 C4 C5 C6 1.7(5)
N1 C4 C5 C6 -179.7(3)
C2 C1 C6 C5 0.2(5)
Br1 C1 C6 C5 179.2(2)
C4 C5 C6 C1 -1.1(5)
C14 N1 C7 C8 179.4(3)
C4 N1 C7 C8 -6.7(5)
C14 N1 C7 C12 -1.4(3)
C4 N1 C7 C12 172.5(3)
C12 C7 C8 C9 0.4(5)
N1 C7 C8 C9 179.5(3)
C7 C8 C9 C10 -1.8(5)
C8 C9 C10 C11 1.6(5)
C9 C10 C11 C12 0.0(5)
C8 C7 C12 C11 1.1(5)
N1 C7 C12 C11 -178.1(3)
C8 C7 C12 C13 -179.8(3)
N1 C7 C12 C13 1.0(3)
C10 C11 C12 C7 -1.3(4)
C10 C11 C12 C13 179.9(3)
C7 C12 C13 C14 -0.3(3)
C11 C12 C13 C14 178.6(3)
C7 C12 C13 C16 174.7(3)
C11 C12 C13 C16 -6.4(6)
C16 C13 C14 N1 -175.8(3)
C12 C13 C14 N1 -0.6(3)
C16 C13 C14 C15 -2.0(5)
C12 C13 C14 C15 173.2(3)
C7 N1 C14 C13 1.2(3)
C4 N1 C14 C13 -172.6(3)
C7 N1 C14 C15 -173.0(3)
C4 N1 C14 C15 13.2(5)
C14 C13 C16 N2 136(18)
C12 C13 C16 N2 -38(18)

loop_
_cod_related_entry_id
_cod_related_entry_database
_cod_related_entry_code
1 ChemSpider 30656940
